data_4022272
loop_
_publ_author_name
'Xingang Fang'
'Hairong Xia'
'Hui Yu'
'Xicheng Dong'
'Minbo Chen'
'Quanrui Wang'
'Fenggang Tao'
'Chaozhong Li'

_publ_section_title
;
 On the 6-Exo Atom Transfer Radical Cyclization Reactions of
 3-Butenyl 2-Iodoalkanoates
;
_journal_name_full 'Journal of Organic Chemistry'
_journal_page_first 8481
_journal_page_last 8488
_journal_paper_doi 10.1021/jo026381b
_journal_volume 67
_journal_year 2002
_space_group_IT_number 14
_symmetry_cell_setting monoclinic
_symmetry_Int_Tables_number 14
_symmetry_space_group_name_Hall '-P 2yab'
_symmetry_space_group_name_H-M 'P 1 21/a 1'
_audit_creation_date 'Fri Mar 17 14:21:01 2001'
_audit_creation_method 'from TEXRAY.INF file'
_cell_angle_alpha 90
_cell_angle_beta 95.18(2)
_cell_angle_gamma 90
_cell_formula_units_Z 4.00
_cell_length_a 9.241(3)
_cell_length_b 10.113(3)
_cell_length_c 11.632(3)
_cell_measurement_reflns_used 21
_cell_measurement_temperature 20.0
_cell_measurement_theta_max 25.66
_cell_measurement_theta_min 18.85
_cell_volume 1082.6(5)
_computing_cell_refinement 'MSC/AFC Diffractometer Control'
_computing_data_collection 'MSC/AFC Diffractometer Control'
_computing_data_reduction 'teXsan: PROCESS (MSC)'
_computing_publication_material 'teXsan: FINISH (MSC)'
_computing_structure_refinement 'teXsan: LS (MSC)'
_computing_structure_solution SHELXS86
_diffrn_ambient_temperature 20.0
_diffrn_measurement_device AFC7R
_diffrn_measurement_method 'omega/2-theta scans'
_diffrn_orient_matrix_UB_11 0.06797
_diffrn_orient_matrix_UB_12 -0.03925
_diffrn_orient_matrix_UB_13 0.06262
_diffrn_orient_matrix_UB_21 0.04220
_diffrn_orient_matrix_UB_22 -0.05817
_diffrn_orient_matrix_UB_23 -0.05795
_diffrn_orient_matrix_UB_31 0.07352
_diffrn_orient_matrix_UB_32 0.06967
_diffrn_orient_matrix_UB_33 -0.01311
_diffrn_radiation_monochromator graphite
_diffrn_radiation_source 'X-ray tube'
_diffrn_radiation_type MoKalpha
_diffrn_radiation_wavelength 0.7107
_diffrn_reflns_av_R_equivalents 8.79
_diffrn_reflns_limit_h_max 12
_diffrn_reflns_limit_h_min 0
_diffrn_reflns_limit_k_max 12
_diffrn_reflns_limit_k_min 0
_diffrn_reflns_limit_l_max 15
_diffrn_reflns_limit_l_min -1
_diffrn_reflns_number 2772
_diffrn_reflns_theta_max 27.5089
_diffrn_standards_decay_% -0.83
_diffrn_standards_interval_count 200
_diffrn_standards_number 3
_exptl_absorpt_coefficient_mu_cm 29.228
_exptl_absorpt_correction_T_max 1.000
_exptl_absorpt_correction_T_min 0.764
_exptl_absorpt_correction_type empirical
_exptl_absorpt_process_details psi-scan
_exptl_crystal_colour colorless
_exptl_crystal_density_diffrn 1.731
_exptl_crystal_description prismatic
_exptl_crystal_F_000 552.00
_exptl_crystal_size_max 0.300
_exptl_crystal_size_min 0.200
_refine_diff_density_max -1.49410
_refine_diff_density_min 2.43910
_refine_ls_extinction_coef 0.00000
_refine_ls_extinction_method Zachariasen_type_2_Gaussian_isotropic
_refine_ls_goodness_of_fit_obs 2.590
_refine_ls_matrix_type full
_refine_ls_number_parameters 109
_refine_ls_number_reflns 1728
_refine_ls_number_restraints 0
_refine_ls_R_factor_obs 0.0570
_refine_ls_shift/esd_max 0.0050
_refine_ls_structure_factor_coef F
_refine_ls_weighting_scheme sigma
_refine_ls_wR_factor_obs 0.0660
_cod_data_source_file jo026381b-2_s4.cif
_cod_data_source_block master_file_afc7*.xtl
_cod_depositor_comments
;
The following automatic conversions were performed:

'_atom_site_thermal_displace_type' tag value 'Uij' was replaced with
'Uani' value 27 times.

Automatic conversion script
Id: cif_fix_values 1646 2011-03-28 12:23:43Z adriana 
;
_cod_original_sg_symbol_H-M 'P 21/a     '
_cod_database_code 4022272

loop_
_symmetry_equiv_pos_as_xyz
'   +x,   +y,   +z'
'1/2-x,1/2+y,   -z'
'   -x,   -y,   -z'
'1/2+x,1/2-y,   +z'

loop_
_atom_site_aniso_label
_atom_site_aniso_U_11
_atom_site_aniso_U_22
_atom_site_aniso_U_33
_atom_site_aniso_U_12
_atom_site_aniso_U_13
_atom_site_aniso_U_23
I 0.0697(4) 0.0303(3) 0.0603(4) 0.0040(3) 0.0061(3) 0.0081(3)
O1 0.070(4) 0.057(4) 0.079(5) -0.024(3) 0.021(4) 0.003(3)
O2 0.072(4) 0.041(3) 0.039(3) -0.002(3) 0.005(3) 0.010(2)
C1 0.048(4) 0.026(3) 0.049(5) 0.000(3) 0.002(4) 0.007(3)
C2 0.032(4) 0.024(3) 0.046(4) 0.001(3) 0.002(3) -0.005(3)
C3 0.039(4) 0.021(3) 0.038(4) -0.004(3) 0.003(3) 0.000(3)
C4 0.059(5) 0.038(4) 0.043(5) -0.013(4) -0.007(4) -0.006(3)
C5 0.062(5) 0.048(5) 0.038(4) 0.001(4) -0.009(4) -0.005(4)
C6 0.057(5) 0.021(3) 0.050(5) -0.002(3) -0.003(4) 0.000(3)
C7 0.049(4) 0.042(4) 0.054(5) 0.000(4) -0.009(4) -0.012(4)
C8 0.082(6) 0.033(4) 0.082(7) 0.004(4) -0.006(5) -0.017(4)
C9 0.082(7) 0.072(6) 0.043(5) -0.006(5) 0.000(5) -0.018(5)

loop_
_atom_site_label
_atom_site_fract_x
_atom_site_fract_y
_atom_site_fract_z
_atom_site_U_iso_or_equiv
_atom_site_thermal_displace_type
I 0.07742(6) 0.80957(5) 0.20504(5) 0.0534 Uani
O1 -0.0255(7) 0.2890(6) 0.3822(6) 0.0680 Uani
O2 0.1403(6) 0.3973(5) 0.4896(5) 0.0510 Uani
C1 0.0871(9) 0.3521(7) 0.3873(7) 0.0408 Uani
C2 0.1707(7) 0.3858(6) 0.2884(6) 0.0342 Uani
C3 0.1885(7) 0.5399(6) 0.2857(6) 0.0325 Uani
C4 0.2468(9) 0.5898(8) 0.4056(7) 0.0470 Uani
C5 0.2702(9) 0.4777(8) 0.4919(7) 0.0504 Uani
C6 0.0456(9) 0.6063(7) 0.2492(7) 0.0430 Uani
C7 0.1119(9) 0.3223(8) 0.1731(8) 0.0490 Uani
C8 0.128(1) 0.1725(8) 0.1792(10) 0.0664 Uani
C9 0.189(1) 0.375(1) 0.0728(8) 0.0656 Uani
H1 0.2667 0.3505 0.3061 0.0412 Uani
H2 0.2675 0.5585 0.2246 0.0517 Uani
H3 0.1767 0.6501 0.4317 0.0584 Uani
H4 0.3349 0.6371 0.3985 0.0584 Uani
H5 0.2960 0.5118 0.5669 0.0613 Uani
H6 0.3513 0.4239 0.4708 0.0613 Uani
H7 -0.0163 0.6009 0.3110 0.0879 Uani
H8 -0.0018 0.5604 0.1839 0.0517 Uani
H9 0.0093 0.3436 0.1603 0.0799 Uani
H10 0.2309 0.1519 0.1901 0.0517 Uani
H11 0.0828 0.1381 0.2420 0.0799 Uani
H12 0.0894 0.1333 0.1093 0.0799 Uani
H13 0.2888 0.3556 0.0821 0.0775 Uani
H14 0.1475 0.3377 0.0010 0.0775 Uani
H15 0.1772 0.4702 0.0660 0.0775 Uani

loop_
_atom_type_symbol
_atom_type_oxidation_number
_atom_type_number_in_cell
_atom_type_scat_dispersion_real
_atom_type_scat_dispersion_imag
_atom_type_scat_source
C 0 36 0.003 0.002 'International Tables'
H 0 60 0.000 0.000 'International Tables'
O 0 8 0.011 0.006 'International Tables'
I 0 4 -0.474 1.812 'International Tables'

loop_
_geom_angle_atom_site_label_1
_geom_angle_atom_site_label_2
_geom_angle_atom_site_label_3
_geom_angle
_geom_angle_publ_flag
C(1) O(2) C(5) 116.7(6) yes
O(1) C(1) O(2) 118.0(8) yes
O(1) C(1) C(2) 125.9(8) yes
O(2) C(1) C(2) 116.1(6) yes
C(1) C(2) C(3) 107.9(6) yes
C(1) C(2) C(7) 114.4(6) yes
C(3) C(2) C(7) 115.2(6) yes
C(2) C(3) C(4) 109.7(6) yes
C(2) C(3) C(6) 110.9(6) yes
C(4) C(3) C(6) 109.6(6) yes
C(3) C(4) C(5) 111.9(6) yes
O(2) C(5) C(4) 109.8(6) yes
I C(6) C(3) 111.0(5) yes
C(2) C(7) C(8) 110.4(7) yes
C(2) C(7) C(9) 111.8(7) yes
C(8) C(7) C(9) 109.5(8) yes

loop_
_geom_bond_atom_site_label_1
_geom_bond_atom_site_label_2
_geom_bond_distance
_geom_bond_publ_flag
I C(6) 2.145(7) yes
O(1) C(1) 1.218(9) yes
O(2) C(1) 1.327(9) yes
O(2) C(5) 1.45(1) yes
C(1) C(2) 1.48(1) yes
C(2) C(3) 1.568(9) yes
C(2) C(7) 1.54(1) yes
C(3) C(4) 1.534(10) yes
C(3) C(6) 1.508(10) yes
C(4) C(5) 1.52(1) yes
C(7) C(8) 1.52(1) yes
C(7) C(9) 1.51(1) yes
